data_7244243
loop_
_publ_author_name
'Yamashita, Yutaro'
'Tashiro, Shohei'
'Shionoya, Mitsuhiko'

_publ_section_title
;
 Orientational isomerisation of guest molecules in equilibrium in a
 tubular host crystal formed via halogen and hydrogen bonding
;
_journal_name_full CrystEngComm
_journal_paper_doi 10.1039/D1CE01654G
_journal_year 2022
_chemical_formula_moiety 'Br, C7 H8 Br2 N, C0.5 H Cl'
_chemical_formula_sum 'C7.5 H9 Br3 Cl N'
_chemical_formula_weight 388.34
_space_group_crystal_system orthorhombic
_space_group_IT_number 56
_space_group_name_Hall '-P 2ab 2ac'
_space_group_name_H-M_alt 'P c c n'
_atom_sites_solution_hydrogens geom
_audit_creation_date 2021-11-25
_audit_creation_method
;
Olex2 1.2
(compiled May 18 2018 14:05:52 for OlexSys, GUI svn.r5506)
;
_audit_update_record
;
2021-11-26 deposited with the CCDC.	2022-01-18 downloaded from the CCDC.
;
_cell_angle_alpha 90
_cell_angle_beta 90
_cell_angle_gamma 90
_cell_formula_units_Z 8
_cell_length_a 23.3229(4)
_cell_length_b 11.38030(19)
_cell_length_c 8.87309(14)
_cell_measurement_reflns_used 4600
_cell_measurement_temperature 193
_cell_measurement_theta_max 72.0750
_cell_measurement_theta_min 3.7960
_cell_volume 2355.11(7)
_computing_cell_refinement 'CrysAlisPro 1.171.41.104a (Rigaku OD, 2021)'
_computing_data_collection 'CrysAlisPro 1.171.41.104a (Rigaku OD, 2021)'
_computing_data_reduction 'CrysAlisPro 1.171.41.104a (Rigaku OD, 2021)'
_computing_molecular_graphics 'Olex2 (Dolomanov et al., 2009)'
_computing_publication_material 'Olex2 (Dolomanov et al., 2009)'
_computing_structure_refinement 'ShelXL (Sheldrick, 2015)'
_diffrn_ambient_temperature 193
_diffrn_detector 'Hybrid Pixel Array Detector'
_diffrn_detector_area_resol_mean 5.8140
_diffrn_measured_fraction_theta_full 1.000
_diffrn_measured_fraction_theta_max 0.977
_diffrn_measurement_details
;
List of Runs (angles in degrees, time in seconds):

  # Type    Start    End  Width  t~exp~   \w     \q     \k     \f   Frames
#--------------------------------------------------------------------------
  1  \w     39.00  88.00   0.50    0.50    --    0.00  38.00-120.00   98
  2  \w    -87.00 -31.00   0.50    0.50    --    0.00 -38.00-150.00  112
  3  \w      7.00 118.00   0.50    0.50    --   95.70 -45.00  30.00  222
  4  \w      6.00 118.00   0.50    0.50    --   95.70 -61.00-180.00  224
  5  \w     97.00 144.00   0.50    0.50    --   95.70  45.00  90.00   94
  6  \w    120.00 148.00   0.50    0.50    --   95.70 -15.00-150.00   56
  7  \w      8.00  65.00   0.50    0.50    --   95.70 -15.00-150.00  114
;
_diffrn_measurement_device 'four-circle diffractometer'
_diffrn_measurement_device_type 'XtaLAB AFC12 (RINC): Kappa single'
_diffrn_measurement_method '\w scans'
_diffrn_orient_matrix_type 'CrysAlisPro convention (1999,Acta A55,543-557)'
_diffrn_orient_matrix_UB_11 -0.0596662000
_diffrn_orient_matrix_UB_12 0.0367748000
_diffrn_orient_matrix_UB_13 0.0575493000
_diffrn_orient_matrix_UB_21 0.0030204000
_diffrn_orient_matrix_UB_22 -0.0958044000
_diffrn_orient_matrix_UB_23 0.1222121000
_diffrn_orient_matrix_UB_31 0.0280835000
_diffrn_orient_matrix_UB_32 0.0882922000
_diffrn_orient_matrix_UB_33 0.1092127000
_diffrn_radiation_monochromator mirror
_diffrn_radiation_probe x-ray
_diffrn_radiation_type CuK\a
_diffrn_radiation_wavelength 1.54184
_diffrn_reflns_av_R_equivalents 0.0527
_diffrn_reflns_av_unetI/netI 0.0449
_diffrn_reflns_Laue_measured_fraction_full 1.000
_diffrn_reflns_Laue_measured_fraction_max 0.977
_diffrn_reflns_limit_h_max 28
_diffrn_reflns_limit_h_min -26
_diffrn_reflns_limit_k_max 13
_diffrn_reflns_limit_k_min -7
_diffrn_reflns_limit_l_max 10
_diffrn_reflns_limit_l_min -10
_diffrn_reflns_number 6488
_diffrn_reflns_point_group_measured_fraction_full 1.000
_diffrn_reflns_point_group_measured_fraction_max 0.977
_diffrn_reflns_theta_full 67.684
_diffrn_reflns_theta_max 72.350
_diffrn_reflns_theta_min 3.791
_diffrn_source 'Rotating-anode X-ray tube (dual wavelength)'
_diffrn_source_type 'Rigaku (Cu) X-ray DW Source'
_exptl_absorpt_coefficient_mu 14.434
_exptl_absorpt_correction_T_max 1.00000
_exptl_absorpt_correction_T_min 0.08118
_exptl_absorpt_correction_type multi-scan
_exptl_absorpt_process_details
;
CrysAlisPro 1.171.41.104a (Rigaku Oxford Diffraction, 2021)
Empirical absorption correction using spherical harmonics,
implemented in SCALE3 ABSPACK scaling algorithm.
;
_exptl_crystal_colour colourless
_exptl_crystal_colour_primary colourless
_exptl_crystal_density_diffrn 2.190
_exptl_crystal_description plate
_exptl_crystal_F_000 1464
_exptl_crystal_size_max 0.35
_exptl_crystal_size_mid 0.18
_exptl_crystal_size_min 0.05
_refine_diff_density_max 1.540
_refine_diff_density_min -1.193
_refine_diff_density_rms 0.251
_refine_ls_extinction_coef 0.00049(10)
_refine_ls_extinction_expression Fc^*^=kFc[1+0.001xFc^2^\l^3^/sin(2\q)]^-1/4^
_refine_ls_extinction_method 'SHELXL-2017/1 (Sheldrick 2017)'
_refine_ls_goodness_of_fit_ref 1.070
_refine_ls_hydrogen_treatment constr
_refine_ls_matrix_type full
_refine_ls_number_parameters 121
_refine_ls_number_reflns 2268
_refine_ls_number_restraints 0
_refine_ls_restrained_S_all 1.070
_refine_ls_R_factor_all 0.0590
_refine_ls_R_factor_gt 0.0560
_refine_ls_shift/su_max 0.001
_refine_ls_shift/su_mean 0.000
_refine_ls_structure_factor_coef Fsqd
_refine_ls_weighting_details 'w=1/[\s^2^(Fo^2^)+(0.1093P)^2^+6.1869P] where P=(Fo^2^+2Fc^2^)/3'
_refine_ls_weighting_scheme calc
_refine_ls_wR_factor_gt 0.1576
_refine_ls_wR_factor_ref 0.1610
_reflns_Friedel_coverage 0.000
_reflns_number_gt 2065
_reflns_number_total 2268
_reflns_threshold_expression 'I > 2\s(I)'
_cod_data_source_file d1ce01654g2.cif
_cod_data_source_block CD2Cl2_193K
_cod_original_formula_sum 'C7.50 H9 Br3 Cl N'
_cod_database_code 7244243
_shelx_shelxl_version_number 2017/1
_chemical_oxdiff_formula CHNBrCl
_shelx_space_group_comment
;
The symmetry employed for this shelxl refinement is uniquely defined
by the following loop, which should always be used as a source of
symmetry information in preference to the above space-group names.
They are only intended as comments.
;
_shelx_estimated_absorpt_t_max 0.532
_shelx_estimated_absorpt_t_min 0.081
_diffrn_oxdiff_digest_frames
;
019eebbf6bc3b153c5b8d86c9d9ed72a0800031c5c1
;
_reflns_odcompleteness_completeness 100.00
_reflns_odcompleteness_iscentric 1
_reflns_odcompleteness_theta 66.97
_olex2_refinement_description
;
1. Fixed Uiso
 At 1.2 times of:
  All C(H) groups, All C(H,H) groups, All N(H) groups
2. Others
 Sof(C1GB)=Sof(H1GC)=Sof(H1GD)=0.5*(1-FVAR(2))
 Sof(C1GA)=Sof(H1GA)=Sof(H1GB)=0.5*FVAR(2)
3.a Secondary CH2 refined with riding coordinates:
 C7(H7A,H7B), C1(H1A,H1B), C1GA(H1GA,H1GB), C1GB(H1GC,H1GD)
3.b Aromatic/amide H refined with riding coordinates:
 N1(H1), C4(H4), C6(H6), C3(H3)
;
_olex2_submission_special_instructions 'No special instructions were received'
_oxdiff_exptl_absorpt_empirical_details
;
Empirical correction (ABSPACK) includes:
- Absorption correction using spherical harmonics
- Frame scaling
;
_oxdiff_exptl_absorpt_empirical_full_max 4.422
_oxdiff_exptl_absorpt_empirical_full_min 0.326

loop_
_space_group_symop_operation_xyz
'x, y, z'
'-x+1/2, -y+1/2, z'
'x+1/2, -y, -z+1/2'
'-x, y+1/2, -z+1/2'
'-x, -y, -z'
'x-1/2, y-1/2, -z'
'-x-1/2, y, z-1/2'
'x, -y-1/2, z-1/2'

loop_
_atom_site_label
_atom_site_type_symbol
_atom_site_fract_x
_atom_site_fract_y
_atom_site_fract_z
_atom_site_U_iso_or_equiv
_atom_site_adp_type
_atom_site_occupancy
_atom_site_site_symmetry_order
_atom_site_calc_flag
_atom_site_refinement_flags_posn
_atom_site_refinement_flags_adp
_atom_site_refinement_flags_occupancy
_atom_site_disorder_assembly
_atom_site_disorder_group
Br3 Br 0.40861(2) 0.63126(5) 0.63818(6) 0.0274(3) Uani 1 1 d . . . . .
Br1 Br 0.44761(3) 0.17116(5) 0.10539(7) 0.0305(3) Uani 1 1 d . . . . .
Br2 Br 0.23895(3) 0.57571(7) 0.03976(8) 0.0440(3) Uani 1 1 d . . . . .
N1 N 0.4091(2) 0.5437(4) 0.2964(5) 0.0293(11) Uani 1 1 d . . . . .
H1 H 0.412386 0.568506 0.387547 0.035 Uiso 1 1 calc R . . . .
C2 C 0.4413(2) 0.4189(5) 0.1020(6) 0.0233(11) Uani 1 1 d . . . . .
Cl1G Cl 0.31174(10) 0.2546(4) 0.2921(5) 0.1062(12) Uani 1 1 d . . . . .
C4 C 0.3681(3) 0.5880(5) 0.2115(7) 0.0275(11) Uani 1 1 d . . . . .
H4 H 0.343539 0.644425 0.251344 0.033 Uiso 1 1 calc R . . . .
C7 C 0.3159(3) 0.6066(6) -0.0340(8) 0.0396(15) Uani 1 1 d . . . . .
H7A H 0.319373 0.576338 -0.135821 0.048 Uiso 1 1 calc R . . . .
H7B H 0.322079 0.690786 -0.037631 0.048 Uiso 1 1 calc R . . . .
C5 C 0.3610(2) 0.5513(5) 0.0633(6) 0.0238(11) Uani 1 1 d . . . . .
C6 C 0.3983(2) 0.4645(5) 0.0107(6) 0.0236(10) Uani 1 1 d . . . . .
H6 H 0.394358 0.436835 -0.087320 0.028 Uiso 1 1 calc R . . . .
C3 C 0.4459(2) 0.4619(5) 0.2476(6) 0.0244(11) Uani 1 1 d . . . . .
H3 H 0.474577 0.434106 0.311149 0.029 Uiso 1 1 calc R . . . .
C1 C 0.4802(2) 0.3246(5) 0.0499(7) 0.0282(12) Uani 1 1 d . . . . .
H1A H 0.517593 0.334013 0.096114 0.034 Uiso 1 1 calc R . . . .
H1B H 0.484833 0.329181 -0.058623 0.034 Uiso 1 1 calc R . . . .
C1GA C 0.250000 0.250000 0.391(2) 0.073(6) Uani 0.77(4) 2 d S T P A 1
H1GA H 0.251214 0.181436 0.455569 0.088 Uiso 0.387(18) 1 calc R . . A 1
H1GB H 0.248786 0.318566 0.455566 0.088 Uiso 0.387(18) 1 calc R . . A 1
C1GB C 0.250000 0.250000 0.229(7) 0.11(4) Uani 0.23(4) 2 d S T P A 2
H1GC H 0.248803 0.317587 0.162201 0.127 Uiso 0.113(18) 1 calc R . . A 2
H1GD H 0.251196 0.182416 0.162196 0.127 Uiso 0.113(18) 1 calc R . . A 2

loop_
_atom_site_aniso_label
_atom_site_aniso_U_11
_atom_site_aniso_U_22
_atom_site_aniso_U_33
_atom_site_aniso_U_23
_atom_site_aniso_U_13
_atom_site_aniso_U_12
Br3 0.0251(4) 0.0367(4) 0.0205(4) -0.0053(2) 0.0004(2) 0.0036(2)
Br1 0.0365(4) 0.0277(4) 0.0273(4) -0.0007(2) 0.0049(2) 0.0025(2)
Br2 0.0260(4) 0.0660(5) 0.0400(5) 0.0100(3) 0.0010(3) 0.0025(3)
N1 0.035(3) 0.036(3) 0.017(2) -0.004(2) 0.003(2) -0.003(2)
C2 0.024(3) 0.029(3) 0.018(3) -0.002(2) 0.002(2) -0.006(2)
Cl1G 0.0445(11) 0.137(2) 0.137(3) 0.058(2) 0.0006(15) 0.0074(15)
C4 0.029(3) 0.026(2) 0.027(3) -0.001(2) 0.008(2) 0.003(2)
C7 0.031(3) 0.048(3) 0.039(4) 0.016(3) 0.004(3) 0.010(3)
C5 0.020(2) 0.030(3) 0.021(2) 0.006(2) 0.002(2) -0.001(2)
C6 0.023(2) 0.033(3) 0.015(2) 0.000(2) -0.002(2) -0.003(2)
C3 0.027(3) 0.028(3) 0.018(2) 0.001(2) -0.002(2) -0.003(2)
C1 0.024(3) 0.033(3) 0.028(3) 0.001(2) 0.005(2) 0.002(2)
C1GA 0.089(14) 0.082(12) 0.048(9) 0.000 0.000 0.025(11)
C1GB 0.09(5) 0.19(9) 0.04(3) 0.000 0.000 -0.07(6)

loop_
_atom_type_symbol
_atom_type_description
_atom_type_scat_dispersion_real
_atom_type_scat_dispersion_imag
_atom_type_scat_source
C C 0.0181 0.0091 'International Tables Vol C Tables 4.2.6.8 and 6.1.1.4'
H H 0.0000 0.0000 'International Tables Vol C Tables 4.2.6.8 and 6.1.1.4'
Br Br -0.6763 1.2805 'International Tables Vol C Tables 4.2.6.8 and 6.1.1.4'
Cl Cl 0.3639 0.7018 'International Tables Vol C Tables 4.2.6.8 and 6.1.1.4'
N N 0.0311 0.0180 'International Tables Vol C Tables 4.2.6.8 and 6.1.1.4'

loop_
_geom_angle_atom_site_label_1
_geom_angle_atom_site_label_2
_geom_angle_atom_site_label_3
_geom_angle
_geom_angle_site_symmetry_1
_geom_angle_site_symmetry_3
_geom_angle_publ_flag
C4 N1 C3 123.1(5) . . ?
C6 C2 C1 122.1(5) . . ?
C3 C2 C6 117.9(5) . . ?
C3 C2 C1 120.0(5) . . ?
N1 C4 C5 120.8(5) . . ?
C5 C7 Br2 112.2(4) . . ?
C4 C5 C7 120.2(5) . . ?
C4 C5 C6 117.0(5) . . ?
C6 C5 C7 122.8(5) . . ?
C2 C6 C5 121.3(5) . . ?
N1 C3 C2 119.8(5) . . ?
C2 C1 Br1 109.2(4) . . ?
Cl1G C1GA Cl1G 117.5(10) 2 . ?
Cl1G C1GB Cl1G 137(4) 2 . ?

loop_
_geom_bond_atom_site_label_1
_geom_bond_atom_site_label_2
_geom_bond_distance
_geom_bond_site_symmetry_2
_geom_bond_publ_flag
Br1 C1 1.967(6) . ?
Br2 C7 1.941(7) . ?
N1 C4 1.318(8) . ?
N1 C3 1.338(7) . ?
C2 C6 1.389(8) . ?
C2 C3 1.386(7) . ?
C2 C1 1.480(8) . ?
Cl1G C1GA 1.686(9) . ?
Cl1G C1GB 1.55(2) . ?
C4 C5 1.390(8) . ?
C7 C5 1.500(8) . ?
C5 C6 1.397(8) . ?
